data_4517714
loop_
_publ_author_name
'Zhang, Xin'
'Wu, Song-Bai'
'Leng, Xuebing'
'Chung, Lung Wa'
'Liu, Guixia'
'Huang, Zheng'

_publ_section_title
;
 N-Bridged Pincer Iridium Complexes for Highly Efficient Alkane
 Dehydrogenation and the Relevant Linker Effects
;
_journal_name_full 'ACS Catalysis'
_journal_page_first 6475
_journal_page_last 6487
_journal_paper_doi 10.1021/acscatal.0c00539
_journal_year 2020
_chemical_formula_moiety 'C20 H34 Ir N O2 P2'
_chemical_formula_sum 'C20 H34 Ir N O2 P2'
_chemical_formula_weight 574.62
_space_group_crystal_system monoclinic
_space_group_IT_number 14
_space_group_name_Hall '-P 2ybc'
_space_group_name_H-M_alt 'P 1 21/c 1'
_atom_sites_solution_hydrogens geom
_atom_sites_solution_primary dual
_audit_creation_date 2018-04-19
_audit_creation_method
;
Olex2 1.2
(compiled 2018.04.03 svn.r3497 for OlexSys, GUI svn.r5486)
;
_cell_angle_alpha 90
_cell_angle_beta 97.3780(10)
_cell_angle_gamma 90
_cell_formula_units_Z 4
_cell_length_a 13.2206(3)
_cell_length_b 11.3239(2)
_cell_length_c 15.3513(3)
_cell_measurement_reflns_used 9808
_cell_measurement_temperature 170(2)
_cell_measurement_theta_max 54.891
_cell_measurement_theta_min 6.090
_cell_volume 2279.20(8)
_computing_cell_refinement 'SAINT v8.37A (Bruker, 2015)'
_computing_data_reduction 'SAINT v8.37A (Bruker, 2015)'
_computing_molecular_graphics 'Olex2 (Dolomanov et al., 2009)'
_computing_publication_material 'Olex2 (Dolomanov et al., 2009)'
_computing_structure_refinement 'ShelXL (Sheldrick, 2015)'
_computing_structure_solution 'ShelXT (Sheldrick, 2015)'
_diffrn_ambient_temperature 170.01
_diffrn_measured_fraction_theta_full 0.965
_diffrn_measured_fraction_theta_max 0.966
_diffrn_measurement_device_type 'Bruker D8 Venture'
_diffrn_measurement_method '\f and \w scans'
_diffrn_radiation_type GaK\a
_diffrn_radiation_wavelength 1.34139
_diffrn_reflns_av_R_equivalents 0.0347
_diffrn_reflns_av_unetI/netI 0.0265
_diffrn_reflns_Laue_measured_fraction_full 0.965
_diffrn_reflns_Laue_measured_fraction_max 0.966
_diffrn_reflns_limit_h_max 16
_diffrn_reflns_limit_h_min -14
_diffrn_reflns_limit_k_max 13
_diffrn_reflns_limit_k_min -13
_diffrn_reflns_limit_l_max 18
_diffrn_reflns_limit_l_min -18
_diffrn_reflns_number 22096
_diffrn_reflns_point_group_measured_fraction_full 0.965
_diffrn_reflns_point_group_measured_fraction_max 0.966
_diffrn_reflns_theta_full 53.594
_diffrn_reflns_theta_max 54.867
_diffrn_reflns_theta_min 2.932
_diffrn_standards_number 0
_exptl_absorpt_coefficient_mu 8.801
_exptl_absorpt_correction_T_max 0.7508
_exptl_absorpt_correction_T_min 0.5447
_exptl_absorpt_correction_type multi-scan
_exptl_absorpt_process_details
'SADABS-2016/2 (Bruker,2016/2) was used for absorption correction. wR2(int) was 0.1105 before and 0.0513 after correction. The Ratio of minimum to maximum transmission is 0.7255. The \l/2 correction factor is Not present.'
_exptl_crystal_colour orange
_exptl_crystal_density_diffrn 1.675
_exptl_crystal_description block
_exptl_crystal_F_000 1136
_exptl_crystal_size_max 0.1
_exptl_crystal_size_mid 0.06
_exptl_crystal_size_min 0.05
_refine_diff_density_max 0.516
_refine_diff_density_min -0.619
_refine_diff_density_rms 0.074
_refine_ls_extinction_method none
_refine_ls_goodness_of_fit_ref 1.112
_refine_ls_hydrogen_treatment constr
_refine_ls_matrix_type full
_refine_ls_number_parameters 244
_refine_ls_number_reflns 4178
_refine_ls_number_restraints 0
_refine_ls_restrained_S_all 1.112
_refine_ls_R_factor_all 0.0198
_refine_ls_R_factor_gt 0.0196
_refine_ls_shift/su_max 0.001
_refine_ls_shift/su_mean 0.000
_refine_ls_structure_factor_coef Fsqd
_refine_ls_weighting_details 'w=1/[\s^2^(Fo^2^)+(0.0044P)^2^+3.0575P] where P=(Fo^2^+2Fc^2^)/3'
_refine_ls_weighting_scheme calc
_refine_ls_wR_factor_gt 0.0458
_refine_ls_wR_factor_ref 0.0459
_reflns_Friedel_coverage 0.000
_reflns_number_gt 4136
_reflns_number_total 4178
_reflns_threshold_expression 'I > 2\s(I)'
_cod_data_source_file cs0c00539_si_014.cif
_cod_data_source_block mjl18147_0m
_cod_depositor_comments 'Adding full bibliography for 4517711--4517721.cif.'
_cod_database_code 4517714
_shelx_shelxl_version_number 2016/6
_shelx_space_group_comment
;
The symmetry employed for this shelxl refinement is uniquely defined
by the following loop, which should always be used as a source of
symmetry information in preference to the above space-group names.
They are only intended as comments.
;
_shelx_estimated_absorpt_t_max 0.667
_shelx_estimated_absorpt_t_min 0.473
_olex2_refinement_description
;
1. Fixed Uiso
 At 1.2 times of:
  All C(H) groups
 At 1.5 times of:
  All C(H,H,H) groups
2.a Ternary CH refined with riding coordinates:
 C8(H8), C11(H11), C14(H14), C17(H17)
2.b Aromatic/amide H refined with riding coordinates:
 C3(H3), C4(H4), C5(H5)
2.c Idealised Me refined as rotating group:
 C7(H7A,H7B,H7C), C9(H9A,H9B,H9C), C10(H10A,H10B,H10C), C12(H12A,H12B,H12C),
 C13(H13A,H13B,H13C), C15(H15A,H15B,H15C), C16(H16A,H16B,H16C), C18(H18A,H18B,
 H18C), C19(H19A,H19B,H19C)
;
_olex2_submission_special_instructions 'No special instructions were received'

loop_
_space_group_symop_operation_xyz
'x, y, z'
'-x, y+1/2, -z+1/2'
'-x, -y, -z'
'x, -y-1/2, z-1/2'

loop_
_atom_site_label
_atom_site_type_symbol
_atom_site_fract_x
_atom_site_fract_y
_atom_site_fract_z
_atom_site_U_iso_or_equiv
_atom_site_adp_type
_atom_site_occupancy
_atom_site_site_symmetry_order
_atom_site_calc_flag
_atom_site_refinement_flags_posn
_atom_site_refinement_flags_adp
_atom_site_refinement_flags_occupancy
_atom_site_disorder_assembly
_atom_site_disorder_group
Ir1 Ir 0.77185(2) 0.44513(2) 0.33394(2) 0.02067(5) Uani 1 1 d . . . . .
P1 P 0.81519(5) 0.32023(6) 0.44760(4) 0.02271(13) Uani 1 1 d . . . . .
P2 P 0.67694(5) 0.58004(6) 0.24902(4) 0.02223(13) Uani 1 1 d . . . . .
O1 O 0.70781(13) 0.28004(16) 0.48328(11) 0.0274(4) Uani 1 1 d . . . . .
O2 O 0.96755(16) 0.4586(2) 0.25182(15) 0.0433(5) Uani 1 1 d . . . . .
N1 N 0.55754(17) 0.56667(19) 0.27709(16) 0.0298(5) Uani 1 1 d . . . . .
C1 C 0.63283(18) 0.4206(2) 0.37845(16) 0.0204(5) Uani 1 1 d . . . . .
C2 C 0.62163(18) 0.3411(2) 0.44470(15) 0.0217(5) Uani 1 1 d . . . . .
C3 C 0.52943(19) 0.3182(2) 0.47567(16) 0.0250(5) Uani 1 1 d . . . . .
H3 H 0.524845 0.262823 0.521458 0.030 Uiso 1 1 calc R . . . .
C4 C 0.44415(19) 0.3794(2) 0.43719(17) 0.0261(5) Uani 1 1 d . . . . .
H4 H 0.380063 0.365331 0.457040 0.031 Uiso 1 1 calc R . . . .
C5 C 0.4504(2) 0.4607(2) 0.37040(18) 0.0264(5) Uani 1 1 d . . . . .
H5 H 0.391073 0.500947 0.344338 0.032 Uiso 1 1 calc R . . . .
C6 C 0.54444(18) 0.4827(2) 0.34197(16) 0.0226(5) Uani 1 1 d . . . . .
C7 C 0.4722(2) 0.6375(3) 0.2386(2) 0.0417(7) Uani 1 1 d . . . . .
H7A H 0.496386 0.697803 0.200472 0.062 Uiso 1 1 calc GR . . . .
H7B H 0.440274 0.675799 0.285411 0.062 Uiso 1 1 calc GR . . . .
H7C H 0.422183 0.586720 0.203969 0.062 Uiso 1 1 calc GR . . . .
C8 C 0.7104(2) 0.7362(2) 0.27047(18) 0.0319(6) Uani 1 1 d . . . . .
H8 H 0.670117 0.785790 0.224506 0.038 Uiso 1 1 calc R . . . .
C9 C 0.6832(3) 0.7725(3) 0.3596(2) 0.0604(10) Uani 1 1 d . . . . .
H9A H 0.699452 0.856176 0.369824 0.091 Uiso 1 1 calc GR . . . .
H9B H 0.722383 0.724796 0.405404 0.091 Uiso 1 1 calc GR . . . .
H9C H 0.610123 0.759886 0.361289 0.091 Uiso 1 1 calc GR . . . .
C10 C 0.8234(3) 0.7593(4) 0.2675(3) 0.0746(14) Uani 1 1 d . . . . .
H10A H 0.863853 0.713415 0.313646 0.112 Uiso 1 1 calc GR . . . .
H10B H 0.837686 0.843584 0.276864 0.112 Uiso 1 1 calc GR . . . .
H10C H 0.841461 0.735702 0.210019 0.112 Uiso 1 1 calc GR . . . .
C11 C 0.6565(2) 0.5652(2) 0.12853(18) 0.0318(6) Uani 1 1 d . . . . .
H11 H 0.609299 0.629595 0.104248 0.038 Uiso 1 1 calc R . . . .
C12 C 0.6053(4) 0.4472(3) 0.1040(3) 0.0605(11) Uani 1 1 d . . . . .
H12A H 0.647653 0.382929 0.131494 0.091 Uiso 1 1 calc GR . . . .
H12B H 0.596991 0.437594 0.040047 0.091 Uiso 1 1 calc GR . . . .
H12C H 0.538186 0.445024 0.124730 0.091 Uiso 1 1 calc GR . . . .
C13 C 0.7542(3) 0.5761(4) 0.0879(2) 0.0633(11) Uani 1 1 d . . . . .
H13A H 0.783935 0.654371 0.100701 0.095 Uiso 1 1 calc GR . . . .
H13B H 0.739530 0.565562 0.024113 0.095 Uiso 1 1 calc GR . . . .
H13C H 0.802419 0.515286 0.112352 0.095 Uiso 1 1 calc GR . . . .
C14 C 0.8726(2) 0.1758(2) 0.43438(19) 0.0325(6) Uani 1 1 d . . . . .
H14 H 0.871758 0.130420 0.490162 0.039 Uiso 1 1 calc R . . . .
C15 C 0.8103(3) 0.1085(3) 0.3609(2) 0.0488(8) Uani 1 1 d . . . . .
H15A H 0.741270 0.095773 0.375826 0.073 Uiso 1 1 calc GR . . . .
H15B H 0.842616 0.032091 0.352849 0.073 Uiso 1 1 calc GR . . . .
H15C H 0.806675 0.154208 0.306320 0.073 Uiso 1 1 calc GR . . . .
C16 C 0.9838(2) 0.1897(3) 0.4175(3) 0.0524(9) Uani 1 1 d . . . . .
H16A H 0.986619 0.240126 0.365997 0.079 Uiso 1 1 calc GR . . . .
H16B H 1.012258 0.111921 0.406839 0.079 Uiso 1 1 calc GR . . . .
H16C H 1.023498 0.225962 0.468900 0.079 Uiso 1 1 calc GR . . . .
C17 C 0.8869(2) 0.3840(3) 0.54712(17) 0.0311(6) Uani 1 1 d . . . . .
H17 H 0.957305 0.402301 0.533857 0.037 Uiso 1 1 calc R . . . .
C18 C 0.8365(3) 0.5006(3) 0.5683(2) 0.0470(8) Uani 1 1 d . . . . .
H18A H 0.830847 0.552276 0.516698 0.071 Uiso 1 1 calc GR . . . .
H18B H 0.878118 0.539338 0.617563 0.071 Uiso 1 1 calc GR . . . .
H18C H 0.768333 0.484707 0.584165 0.071 Uiso 1 1 calc GR . . . .
C19 C 0.8963(3) 0.2996(3) 0.6257(2) 0.0500(8) Uani 1 1 d . . . . .
H19A H 0.828254 0.272628 0.635578 0.075 Uiso 1 1 calc GR . . . .
H19B H 0.928627 0.340781 0.678161 0.075 Uiso 1 1 calc GR . . . .
H19C H 0.937983 0.231454 0.613621 0.075 Uiso 1 1 calc GR . . . .
C20 C 0.8942(2) 0.4561(2) 0.28499(18) 0.0297(6) Uani 1 1 d . . . . .

loop_
_atom_site_aniso_label
_atom_site_aniso_U_11
_atom_site_aniso_U_22
_atom_site_aniso_U_33
_atom_site_aniso_U_23
_atom_site_aniso_U_13
_atom_site_aniso_U_12
Ir1 0.01644(7) 0.02162(8) 0.02415(7) 0.00355(4) 0.00333(4) 0.00013(4)
P1 0.0179(3) 0.0240(3) 0.0263(3) 0.0049(2) 0.0031(2) 0.0017(2)
P2 0.0222(3) 0.0196(3) 0.0247(3) 0.0032(2) 0.0024(2) 0.0005(2)
O1 0.0209(9) 0.0304(10) 0.0311(9) 0.0114(7) 0.0048(7) 0.0019(7)
O2 0.0262(11) 0.0599(14) 0.0468(12) 0.0056(10) 0.0158(10) -0.0006(9)
N1 0.0197(11) 0.0300(12) 0.0394(13) 0.0119(9) 0.0028(9) 0.0052(9)
C1 0.0182(12) 0.0182(11) 0.0249(11) -0.0023(9) 0.0031(9) -0.0010(9)
C2 0.0192(12) 0.0211(12) 0.0248(11) -0.0028(9) 0.0029(9) 0.0001(9)
C3 0.0236(13) 0.0234(13) 0.0292(12) -0.0003(10) 0.0078(10) -0.0034(10)
C4 0.0190(12) 0.0269(13) 0.0341(13) -0.0052(10) 0.0095(10) -0.0027(10)
C5 0.0186(12) 0.0242(13) 0.0362(14) -0.0043(10) 0.0031(10) 0.0029(10)
C6 0.0208(12) 0.0192(12) 0.0276(12) -0.0020(9) 0.0025(10) -0.0003(10)
C7 0.0271(15) 0.0433(18) 0.0543(18) 0.0173(14) 0.0039(13) 0.0104(13)
C8 0.0384(16) 0.0222(13) 0.0356(14) 0.0004(11) 0.0072(12) -0.0005(11)
C9 0.084(3) 0.046(2) 0.056(2) -0.0230(17) 0.027(2) -0.0213(19)
C10 0.066(3) 0.042(2) 0.126(4) -0.029(2) 0.050(3) -0.0280(19)
C11 0.0364(16) 0.0309(15) 0.0267(13) 0.0029(10) -0.0008(11) 0.0056(11)
C12 0.087(3) 0.046(2) 0.045(2) -0.0136(15) -0.0058(19) -0.0137(19)
C13 0.058(2) 0.107(3) 0.0271(16) -0.0002(18) 0.0143(15) 0.003(2)
C14 0.0283(14) 0.0272(14) 0.0427(15) 0.0036(11) 0.0069(12) 0.0042(11)
C15 0.049(2) 0.0326(17) 0.064(2) -0.0105(15) 0.0046(16) 0.0013(15)
C16 0.0305(17) 0.0423(19) 0.087(3) -0.0048(17) 0.0192(17) 0.0091(14)
C17 0.0235(13) 0.0368(15) 0.0316(13) 0.0013(11) -0.0012(10) 0.0006(11)
C18 0.0445(19) 0.0493(19) 0.0452(17) -0.0158(15) -0.0023(14) 0.0070(16)
C19 0.056(2) 0.059(2) 0.0316(15) 0.0090(14) -0.0095(14) -0.0090(17)
C20 0.0277(15) 0.0309(15) 0.0295(13) 0.0032(10) -0.0002(11) 0.0015(11)

loop_
_atom_type_symbol
_atom_type_description
_atom_type_scat_dispersion_real
_atom_type_scat_dispersion_imag
_atom_type_scat_source
C C 0.0148 0.0070 'International Tables Vol C Tables 4.2.6.8 and 6.1.1.4'
H H 0.0000 0.0000 'International Tables Vol C Tables 4.2.6.8 and 6.1.1.4'
Ir Ir -5.4392 5.4712 'International Tables Vol C Tables 4.2.6.8 and 6.1.1.4'
N N 0.0253 0.0136 'International Tables Vol C Tables 4.2.6.8 and 6.1.1.4'
O O 0.0412 0.0250 'International Tables Vol C Tables 4.2.6.8 and 6.1.1.4'
P P 0.2596 0.3354 'International Tables Vol C Tables 4.2.6.8 and 6.1.1.4'

loop_
_geom_angle_atom_site_label_1
_geom_angle_atom_site_label_2
_geom_angle_atom_site_label_3
_geom_angle
_geom_angle_site_symmetry_1
_geom_angle_site_symmetry_3
_geom_angle_publ_flag
P1 Ir1 P2 158.02(2) . . ?
C1 Ir1 P1 78.95(7) . . ?
C1 Ir1 P2 80.26(7) . . ?
C20 Ir1 P1 101.80(8) . . ?
C20 Ir1 P2 99.59(8) . . ?
C20 Ir1 C1 174.32(10) . . ?
O1 P1 Ir1 106.56(6) . . ?
O1 P1 C14 100.24(11) . . ?
O1 P1 C17 101.89(11) . . ?
C14 P1 Ir1 122.84(10) . . ?
C14 P1 C17 105.47(13) . . ?
C17 P1 Ir1 116.60(9) . . ?
N1 P2 Ir1 104.90(8) . . ?
N1 P2 C8 104.50(12) . . ?
N1 P2 C11 103.02(13) . . ?
C8 P2 Ir1 116.07(9) . . ?
C11 P2 Ir1 120.83(9) . . ?
C11 P2 C8 105.55(12) . . ?
C2 O1 P1 114.33(15) . . ?
C6 N1 P2 116.39(17) . . ?
C6 N1 C7 120.3(2) . . ?
C7 N1 P2 123.33(19) . . ?
C2 C1 Ir1 121.12(18) . . ?
C2 C1 C6 117.0(2) . . ?
C6 C1 Ir1 121.87(18) . . ?
C1 C2 O1 118.4(2) . . ?
C1 C2 C3 123.8(2) . . ?
C3 C2 O1 117.8(2) . . ?
C2 C3 H3 121.3 . . ?
C2 C3 C4 117.5(2) . . ?
C4 C3 H3 121.3 . . ?
C3 C4 H4 119.2 . . ?
C5 C4 C3 121.5(2) . . ?
C5 C4 H4 119.2 . . ?
C4 C5 H5 120.3 . . ?
C4 C5 C6 119.4(2) . . ?
C6 C5 H5 120.3 . . ?
N1 C6 C1 116.5(2) . . ?
C5 C6 N1 122.7(2) . . ?
C5 C6 C1 120.8(2) . . ?
N1 C7 H7A 109.5 . . ?
N1 C7 H7B 109.5 . . ?
N1 C7 H7C 109.5 . . ?
H7A C7 H7B 109.5 . . ?
H7A C7 H7C 109.5 . . ?
H7B C7 H7C 109.5 . . ?
P2 C8 H8 108.6 . . ?
C9 C8 P2 110.0(2) . . ?
C9 C8 H8 108.6 . . ?
C9 C8 C10 109.2(3) . . ?
C10 C8 P2 111.9(2) . . ?
C10 C8 H8 108.6 . . ?
C8 C9 H9A 109.5 . . ?
C8 C9 H9B 109.5 . . ?
C8 C9 H9C 109.5 . . ?
H9A C9 H9B 109.5 . . ?
H9A C9 H9C 109.5 . . ?
H9B C9 H9C 109.5 . . ?
C8 C10 H10A 109.5 . . ?
C8 C10 H10B 109.5 . . ?
C8 C10 H10C 109.5 . . ?
H10A C10 H10B 109.5 . . ?
H10A C10 H10C 109.5 . . ?
H10B C10 H10C 109.5 . . ?
P2 C11 H11 108.2 . . ?
C12 C11 P2 109.4(2) . . ?
C12 C11 H11 108.2 . . ?
C13 C11 P2 112.6(2) . . ?
C13 C11 H11 108.2 . . ?
C13 C11 C12 110.2(3) . . ?
C11 C12 H12A 109.5 . . ?
C11 C12 H12B 109.5 . . ?
C11 C12 H12C 109.5 . . ?
H12A C12 H12B 109.5 . . ?
H12A C12 H12C 109.5 . . ?
H12B C12 H12C 109.5 . . ?
C11 C13 H13A 109.5 . . ?
C11 C13 H13B 109.5 . . ?
C11 C13 H13C 109.5 . . ?
H13A C13 H13B 109.5 . . ?
H13A C13 H13C 109.5 . . ?
H13B C13 H13C 109.5 . . ?
P1 C14 H14 108.3 . . ?
C15 C14 P1 109.8(2) . . ?
C15 C14 H14 108.3 . . ?
C15 C14 C16 111.6(3) . . ?
C16 C14 P1 110.4(2) . . ?
C16 C14 H14 108.3 . . ?
C14 C15 H15A 109.5 . . ?
C14 C15 H15B 109.5 . . ?
C14 C15 H15C 109.5 . . ?
H15A C15 H15B 109.5 . . ?
H15A C15 H15C 109.5 . . ?
H15B C15 H15C 109.5 . . ?
C14 C16 H16A 109.5 . . ?
C14 C16 H16B 109.5 . . ?
C14 C16 H16C 109.5 . . ?
H16A C16 H16B 109.5 . . ?
H16A C16 H16C 109.5 . . ?
H16B C16 H16C 109.5 . . ?
P1 C17 H17 107.8 . . ?
C18 C17 P1 108.84(19) . . ?
C18 C17 H17 107.8 . . ?
C19 C17 P1 113.0(2) . . ?
C19 C17 H17 107.8 . . ?
C19 C17 C18 111.4(3) . . ?
C17 C18 H18A 109.5 . . ?
C17 C18 H18B 109.5 . . ?
C17 C18 H18C 109.5 . . ?
H18A C18 H18B 109.5 . . ?
H18A C18 H18C 109.5 . . ?
H18B C18 H18C 109.5 . . ?
C17 C19 H19A 109.5 . . ?
C17 C19 H19B 109.5 . . ?
C17 C19 H19C 109.5 . . ?
H19A C19 H19B 109.5 . . ?
H19A C19 H19C 109.5 . . ?
H19B C19 H19C 109.5 . . ?
O2 C20 Ir1 176.5(3) . . ?

loop_
_geom_bond_atom_site_label_1
_geom_bond_atom_site_label_2
_geom_bond_distance
_geom_bond_site_symmetry_2
_geom_bond_publ_flag
Ir1 P1 2.2619(6) . ?
Ir1 P2 2.2777(6) . ?
Ir1 C1 2.060(2) . ?
Ir1 C20 1.873(3) . ?
P1 O1 1.6499(18) . ?
P1 C14 1.826(3) . ?
P1 C17 1.839(3) . ?
P2 N1 1.696(2) . ?
P2 C8 1.843(3) . ?
P2 C11 1.842(3) . ?
O1 C2 1.398(3) . ?
O2 C20 1.152(4) . ?
N1 C6 1.404(3) . ?
N1 C7 1.447(3) . ?
C1 C2 1.380(3) . ?
C1 C6 1.416(3) . ?
C2 C3 1.389(3) . ?
C3 H3 0.9500 . ?
C3 C4 1.389(4) . ?
C4 H4 0.9500 . ?
C4 C5 1.388(4) . ?
C5 H5 0.9500 . ?
C5 C6 1.392(4) . ?
C7 H7A 0.9800 . ?
C7 H7B 0.9800 . ?
C7 H7C 0.9800 . ?
C8 H8 1.0000 . ?
C8 C9 1.516(4) . ?
C8 C10 1.523(5) . ?
C9 H9A 0.9800 . ?
C9 H9B 0.9800 . ?
C9 H9C 0.9800 . ?
C10 H10A 0.9800 . ?
C10 H10B 0.9800 . ?
C10 H10C 0.9800 . ?
C11 H11 1.0000 . ?
C11 C12 1.523(4) . ?
C11 C13 1.510(5) . ?
C12 H12A 0.9800 . ?
C12 H12B 0.9800 . ?
C12 H12C 0.9800 . ?
C13 H13A 0.9800 . ?
C13 H13B 0.9800 . ?
C13 H13C 0.9800 . ?
C14 H14 1.0000 . ?
C14 C15 1.515(4) . ?
C14 C16 1.532(4) . ?
C15 H15A 0.9800 . ?
C15 H15B 0.9800 . ?
C15 H15C 0.9800 . ?
C16 H16A 0.9800 . ?
C16 H16B 0.9800 . ?
C16 H16C 0.9800 . ?
C17 H17 1.0000 . ?
C17 C18 1.532(4) . ?
C17 C19 1.531(4) . ?
C18 H18A 0.9800 . ?
C18 H18B 0.9800 . ?
C18 H18C 0.9800 . ?
C19 H19A 0.9800 . ?
C19 H19B 0.9800 . ?
C19 H19C 0.9800 . ?
